data_2223155
loop_
_publ_author_name
'Booth, K. Victoria'
'Jenkinson, Sarah F.'
'Fleet, George W. J.'
'Watkin, David J.'

_publ_section_title 2,3-<i>O</i>-(<i>S</i>)-Benzylidene-2-<i>C</i>-methyl-<small>D</small>-ribono-1,4-lactone
_journal_coeditor_code LH2882
_journal_issue 9
_journal_name_full 'Acta Crystallographica Section E'
_journal_page_first o2199
_journal_paper_doi 10.1107/S1600536809032796
_journal_volume 65
_journal_year 2009
_chemical_formula_moiety 'C13 H14 O5'
_chemical_formula_sum 'C13 H14 O5'
_chemical_formula_weight 250.25
_space_group_IT_number 19
_symmetry_cell_setting orthorhombic
_symmetry_space_group_name_Hall 'P 2ac 2ab'
_symmetry_space_group_name_H-M 'P 21 21 21'
_atom_sites_solution_hydrogens geom
_atom_sites_solution_primary direct
_cell_angle_alpha 90
_cell_angle_beta 90
_cell_angle_gamma 90
_cell_formula_units_Z 4
_cell_length_a 8.6170(2)
_cell_length_b 10.4615(3)
_cell_length_c 13.2693(5)
_cell_measurement_reflns_used 1493
_cell_measurement_temperature 150
_cell_measurement_theta_max 27
_cell_measurement_theta_min 5
_cell_volume 1196.18(6)
_computing_cell_refinement 'DENZO/SCALEPACK (Otwinowski & Minor, 1997)'
_computing_data_collection 'COLLECT (Nonius, 1997-2001).'
_computing_data_reduction DENZO/SCALEPACK
_computing_molecular_graphics 'CAMERON (Watkin <i>et al.</i>,  1996)'
_computing_publication_material 'CRYSTALS (Betteridge <i>et al.</i>,  2003)'
_computing_structure_refinement 'CRYSTALS (Betteridge <i>et al.</i>,  2003)'
_computing_structure_solution 'SIR92 (Altomare <i>et al.</i>,  1994)'
_diffrn_ambient_temperature 150
_diffrn_measured_fraction_theta_full 0.989
_diffrn_measured_fraction_theta_max 0.988
_diffrn_measurement_device Area
_diffrn_measurement_device_type 'Nonius KappaCCD'
_diffrn_measurement_method \w
_diffrn_radiation_monochromator graphite
_diffrn_radiation_type 'Mo K\a'
_diffrn_radiation_wavelength 0.71073
_diffrn_reflns_av_R_equivalents 0.036
_diffrn_reflns_limit_h_max 11
_diffrn_reflns_limit_h_min -11
_diffrn_reflns_limit_k_max 13
_diffrn_reflns_limit_k_min -13
_diffrn_reflns_limit_l_max 17
_diffrn_reflns_limit_l_min -17
_diffrn_reflns_number 8306
_diffrn_reflns_theta_full 26.818
_diffrn_reflns_theta_max 27.365
_diffrn_reflns_theta_min 5.118
_diffrn_standards_number 0
_exptl_absorpt_coefficient_mu 0.107
_exptl_absorpt_correction_T_max 0.96
_exptl_absorpt_correction_T_min 0.91
_exptl_absorpt_correction_type multi-scan
_exptl_absorpt_process_details '(DENZO/SCALEPACK; Otwinowski & Minor, 1997)'
_exptl_crystal_colour colourless
_exptl_crystal_density_diffrn 1.390
_exptl_crystal_density_method 'not measured'
_exptl_crystal_description block
_exptl_crystal_F_000 528
_exptl_crystal_size_max 0.50
_exptl_crystal_size_mid 0.40
_exptl_crystal_size_min 0.40
_refine_diff_density_max 0.21
_refine_diff_density_min -0.18
_refine_ls_extinction_method None
_refine_ls_goodness_of_fit_ref 0.9608
_refine_ls_hydrogen_treatment constr
_refine_ls_matrix_type full
_refine_ls_number_parameters 163
_refine_ls_number_reflns 1547
_refine_ls_number_restraints 0
_refine_ls_R_factor_all 0.0404
_refine_ls_R_factor_gt 0.0327
_refine_ls_shift/su_max 0.000267
_refine_ls_structure_factor_coef Fsqd
_refine_ls_weighting_details
;
 Method= Modified Sheldrick
 w=1/[\s^2^(F^2^) + ( 0.04P)^2^ + 0.33P]
 ,where P=(max(Fo^2^,0) + 2Fc^2^)/3
;
_refine_ls_weighting_scheme calc
_refine_ls_wR_factor_all 0.0753
_refine_ls_wR_factor_gt 0.0715
_refine_ls_wR_factor_ref 0.0753
_reflns_number_gt 1369
_reflns_number_total 1547
_reflns_threshold_expression I>2.0\s(I)
_cod_data_source_file lh2882.cif
_cod_data_source_block I
_cod_depositor_comments
;
The following automatic conversions were performed:
'_symmetry_cell_setting' value 'Orthorhombic' changed to 'orthorhombic'
according to '/home/saulius/struct/CIF-dictionaries/cif_core.dic'
dictionary named 'cif_core.dic' version 2.4.1 from 2010-06-29.

Automatic conversion script
Id: cif_fix_enum 1527 2010-12-29 10:47:43Z saulius 

The following automatic conversions were performed:

'_symmetry_cell_setting' value 'Orthorhombic' changed to
'orthorhombic' according to
/home/saulius/struct/CIF-dictionaries/cif_core.dic dictionary named
'cif_core.dic' version 2.4.1 from 2010-06-29.

Automatic conversion script
Id: cif_fix_values 1715 2011-07-08 13:25:40Z adriana 
;
_cod_original_sg_symbol_H-M 'P 21 21 21 '
_cod_database_code 2223155
_cod_database_fobs_code 2223155

loop_
_symmetry_equiv_pos_as_xyz
x,y,z
x+1/2,-y+1/2,-z
-x,y+1/2,-z+1/2
-x+1/2,-y,z+1/2

loop_
_atom_site_type_symbol
_atom_site_label
_atom_site_fract_x
_atom_site_fract_y
_atom_site_fract_z
_atom_site_U_iso_or_equiv
_atom_site_adp_type
_atom_site_occupancy
_atom_site_disorder_assembly
_atom_site_disorder_group
O O1 0.20180(16) 0.58639(12) 0.35659(10) 0.0315 Uani 1.0000 . .
C C2 0.0428(2) 0.53792(18) 0.36504(15) 0.0308 Uani 1.0000 . .
C C3 0.0572(2) 0.41273(17) 0.42367(14) 0.0290 Uani 1.0000 . .
O O4 0.07235(15) 0.30513(13) 0.35853(12) 0.0348 Uani 1.0000 . .
C C5 0.2332(2) 0.27989(17) 0.34757(14) 0.0282 Uani 1.0000 . .
O O6 0.30017(15) 0.31402(12) 0.44177(10) 0.0292 Uani 1.0000 . .
C C7 0.2137(2) 0.42186(16) 0.47876(13) 0.0271 Uani 1.0000 . .
C C8 0.2876(2) 0.54172(17) 0.43333(14) 0.0284 Uani 1.0000 . .
O O9 0.41116(16) 0.58753(14) 0.45530(11) 0.0382 Uani 1.0000 . .
C C10 0.2143(3) 0.4195(2) 0.59243(14) 0.0403 Uani 1.0000 . .
C C11 0.2581(2) 0.14034(17) 0.32652(14) 0.0278 Uani 1.0000 . .
C C12 0.3486(2) 0.10164(19) 0.24540(15) 0.0314 Uani 1.0000 . .
C C13 0.3662(2) -0.0280(2) 0.22427(16) 0.0349 Uani 1.0000 . .
C C14 0.2945(3) -0.11716(19) 0.28505(15) 0.0358 Uani 1.0000 . .
C C15 0.2066(2) -0.07955(18) 0.36660(15) 0.0345 Uani 1.0000 . .
C C16 0.1874(2) 0.04930(19) 0.38769(15) 0.0314 Uani 1.0000 . .
C C17 -0.0516(2) 0.63951(19) 0.41789(16) 0.0359 Uani 1.0000 . .
O O18 0.02305(17) 0.66472(14) 0.51139(11) 0.0385 Uani 1.0000 . .
H H21 0.0028 0.5221 0.2934 0.0368 Uiso 1.0000 . .
H H31 -0.0301 0.4024 0.4712 0.0369 Uiso 1.0000 . .
H H51 0.2780 0.3352 0.2917 0.0355 Uiso 1.0000 . .
H H101 0.3207 0.4225 0.6174 0.0626 Uiso 1.0000 . .
H H103 0.1573 0.4942 0.6146 0.0621 Uiso 1.0000 . .
H H102 0.1635 0.3404 0.6145 0.0620 Uiso 1.0000 . .
H H121 0.3978 0.1652 0.2045 0.0380 Uiso 1.0000 . .
H H131 0.4316 -0.0556 0.1653 0.0416 Uiso 1.0000 . .
H H141 0.3061 -0.2081 0.2710 0.0428 Uiso 1.0000 . .
H H151 0.1588 -0.1422 0.4102 0.0424 Uiso 1.0000 . .
H H161 0.1248 0.0765 0.4455 0.0371 Uiso 1.0000 . .
H H172 -0.0541 0.7167 0.3741 0.0456 Uiso 1.0000 . .
H H171 -0.1605 0.6071 0.4292 0.0454 Uiso 1.0000 . .
H H181 -0.0132 0.7294 0.5413 0.0598 Uiso 1.0000 . .

loop_
_atom_site_aniso_label
_atom_site_aniso_U_11
_atom_site_aniso_U_22
_atom_site_aniso_U_33
_atom_site_aniso_U_12
_atom_site_aniso_U_13
_atom_site_aniso_U_23
O1 0.0387(7) 0.0245(6) 0.0313(7) -0.0037(6) 0.0002(6) 0.0025(5)
C2 0.0337(9) 0.0244(9) 0.0343(10) 0.0014(8) -0.0037(8) -0.0015(8)
C3 0.0286(9) 0.0233(9) 0.0352(10) -0.0005(8) -0.0006(8) -0.0020(8)
O4 0.0290(7) 0.0240(7) 0.0513(9) 0.0010(6) -0.0099(7) -0.0079(6)
C5 0.0307(9) 0.0232(9) 0.0306(10) -0.0008(7) -0.0024(8) -0.0019(7)
O6 0.0303(6) 0.0239(6) 0.0335(7) 0.0014(6) -0.0054(6) -0.0044(5)
C7 0.0296(9) 0.0226(8) 0.0290(9) -0.0003(8) 0.0000(8) -0.0009(7)
C8 0.0335(10) 0.0226(8) 0.0292(9) -0.0013(8) 0.0028(8) -0.0053(7)
O9 0.0341(7) 0.0322(7) 0.0482(8) -0.0095(6) -0.0005(7) -0.0095(7)
C10 0.0500(12) 0.0428(12) 0.0282(10) 0.0028(11) 0.0006(9) 0.0014(9)
C11 0.0312(9) 0.0217(8) 0.0307(9) -0.0016(7) -0.0040(8) -0.0008(7)
C12 0.0320(9) 0.0276(9) 0.0345(10) -0.0016(8) 0.0004(8) 0.0022(8)
C13 0.0372(10) 0.0314(10) 0.0360(11) 0.0031(9) 0.0022(9) -0.0041(8)
C14 0.0418(11) 0.0245(9) 0.0411(11) 0.0017(9) -0.0031(10) -0.0014(8)
C15 0.0414(10) 0.0251(9) 0.0370(10) -0.0042(9) -0.0013(9) 0.0017(8)
C16 0.0350(10) 0.0283(9) 0.0308(9) -0.0015(8) 0.0014(8) 0.0013(8)
C17 0.0382(10) 0.0291(10) 0.0406(11) 0.0050(9) -0.0079(10) -0.0051(9)
O18 0.0442(8) 0.0326(7) 0.0385(8) 0.0078(6) -0.0058(7) -0.0091(6)

loop_
_atom_type_symbol
_atom_type_scat_dispersion_real
_atom_type_scat_dispersion_imag
_atom_type_scat_source
C 0.0033 0.0016 'International Tables Vol C 4.2.6.8 and 6.1.1.4'
H 0.0000 0.0000 'International Tables Vol C 4.2.6.8 and 6.1.1.4'
O 0.0106 0.0060 'International Tables Vol C 4.2.6.8 and 6.1.1.4'

loop_
_geom_angle_atom_site_label_1
_geom_angle_atom_site_label_2
_geom_angle_atom_site_label_3
_geom_angle_site_symmetry_1
_geom_angle_site_symmetry_2
_geom_angle_site_symmetry_3
_geom_angle
_geom_angle_publ_flag
C2 O1 C8 . . . 109.66(14) no
O1 C2 C3 . . . 105.05(15) no
O1 C2 C17 . . . 107.19(15) no
C3 C2 C17 . . . 114.22(17) no
O1 C2 H21 . . . 107.4 no
C3 C2 H21 . . . 111.2 no
C17 C2 H21 . . . 111.3 no
C2 C3 O4 . . . 112.06(15) no
C2 C3 C7 . . . 105.08(15) no
O4 C3 C7 . . . 104.91(14) no
C2 C3 H31 . . . 110.9 no
O4 C3 H31 . . . 111.8 no
C7 C3 H31 . . . 111.8 no
C3 O4 C5 . . . 107.37(13) no
O4 C5 O6 . . . 105.05(15) no
O4 C5 C11 . . . 109.85(15) no
O6 C5 C11 . . . 110.45(15) no
O4 C5 H51 . . . 109.9 no
O6 C5 H51 . . . 110.1 no
C11 C5 H51 . . . 111.3 no
C5 O6 C7 . . . 106.65(13) no
C3 C7 O6 . . . 104.08(14) no
C3 C7 C8 . . . 103.21(15) no
O6 C7 C8 . . . 107.03(14) no
C3 C7 C10 . . . 118.52(17) no
O6 C7 C10 . . . 109.08(16) no
C8 C7 C10 . . . 113.95(16) no
C7 C8 O1 . . . 110.80(15) no
C7 C8 O9 . . . 126.80(18) no
O1 C8 O9 . . . 122.17(17) no
C7 C10 H101 . . . 110.0 no
C7 C10 H103 . . . 106.8 no
H101 C10 H103 . . . 110.3 no
C7 C10 H102 . . . 108.1 no
H101 C10 H102 . . . 110.2 no
H103 C10 H102 . . . 111.3 no
C5 C11 C12 . . . 120.49(16) no
C5 C11 C16 . . . 119.63(17) no
C12 C11 C16 . . . 119.86(17) no
C11 C12 C13 . . . 120.03(18) no
C11 C12 H121 . . . 119.0 no
C13 C12 H121 . . . 120.9 no
C12 C13 C14 . . . 119.47(19) no
C12 C13 H131 . . . 119.8 no
C14 C13 H131 . . . 120.8 no
C13 C14 C15 . . . 120.82(19) no
C13 C14 H141 . . . 120.1 no
C15 C14 H141 . . . 119.0 no
C14 C15 C16 . . . 120.09(18) no
C14 C15 H151 . . . 120.7 no
C16 C15 H151 . . . 119.2 no
C11 C16 C15 . . . 119.71(18) no
C11 C16 H161 . . . 119.9 no
C15 C16 H161 . . . 120.4 no
C2 C17 O18 . . . 106.96(16) no
C2 C17 H172 . . . 108.2 no
O18 C17 H172 . . . 111.6 no
C2 C17 H171 . . . 109.5 no
O18 C17 H171 . . . 110.7 no
H172 C17 H171 . . . 109.8 no
C17 O18 H181 . . . 113.1 no

loop_
_geom_bond_atom_site_label_1
_geom_bond_atom_site_label_2
_geom_bond_site_symmetry_1
_geom_bond_site_symmetry_2
_geom_bond_distance
_geom_bond_publ_flag
O1 C2 . . 1.465(2) no
O1 C8 . . 1.342(2) no
C2 C3 . . 1.528(3) no
C2 C17 . . 1.511(3) no
C2 H21 . . 1.025 no
C3 O4 . . 1.425(2) no
C3 C7 . . 1.537(3) no
C3 H31 . . 0.988 no
O4 C5 . . 1.418(2) no
C5 O6 . . 1.422(2) no
C5 C11 . . 1.502(2) no
C5 H51 . . 1.016 no
O6 C7 . . 1.438(2) no
C7 C8 . . 1.530(2) no
C7 C10 . . 1.508(2) no
C8 O9 . . 1.203(2) no
C10 H101 . . 0.975 no
C10 H103 . . 0.968 no
C10 H102 . . 0.981 no
C11 C12 . . 1.390(3) no
C11 C16 . . 1.392(3) no
C12 C13 . . 1.394(3) no
C12 H121 . . 0.957 no
C13 C14 . . 1.379(3) no
C13 H131 . . 1.007 no
C14 C15 . . 1.379(3) no
C14 H141 . . 0.974 no
C15 C16 . . 1.387(3) no
C15 H151 . . 0.967 no
C16 H161 . . 0.981 no
C17 O18 . . 1.422(2) no
C17 H172 . . 0.995 no
C17 H171 . . 1.009 no
O18 H181 . . 0.844 no

loop_
_geom_hbond_atom_site_label_D
_geom_hbond_atom_site_label_H
_geom_hbond_atom_site_label_A
_geom_hbond_site_symmetry_D
_geom_hbond_site_symmetry_H
_geom_hbond_site_symmetry_A
_geom_hbond_distance_DH
_geom_hbond_distance_HA
_geom_hbond_distance_DA
_geom_hbond_angle_DHA
_geom_hbond_publ_flag
C10 H103 O18 . . . 0.97 2.53 3.233(3) 130 no
C13 H131 O9 . . 3_645 1.01 2.58 3.289(3) 128 no
C14 H141 O1 . . 1_545 0.97 2.59 3.340(3) 134 no
O18 H181 O9 . . 2_466 0.84 2.02 2.801(3) 153 yes

loop_
_cod_related_entry_id
_cod_related_entry_database
_cod_related_entry_code
1 ChemSpider 24743132
